data_4514244
loop_
_publ_author_name
'Sonawane, Yogesh A.'
'Zhu, Yingmin'
'Garrison, Jered C.'
'Ezell, Edward L.'
'Zahid, Muhammad'
'Cheng, Xiaodong'
'Natarajan, Amarnath'

_publ_section_title
;
 Structure--Activity Relationship Studies with Tetrahydroquinoline Analogs
 as EPAC Inhibitors
;
_journal_issue 11
_journal_name_full 'ACS Medicinal Chemistry Letters'
_journal_page_first 1183
_journal_paper_doi 10.1021/acsmedchemlett.7b00358
_journal_volume 8
_journal_year 2017
_chemical_absolute_configuration ad
_chemical_formula_moiety 'C22 H25 F N2 O3 S'
_chemical_formula_sum 'C22 H25 F N2 O3 S'
_chemical_formula_weight 416.50
_chemical_name_systematic
;
 ?
;
_space_group_crystal_system orthorhombic
_space_group_IT_number 19
_space_group_name_Hall 'P 2ac 2ab'
_space_group_name_H-M_alt 'P 21 21 21'
_symmetry_space_group_name_Hall 'P 2ac 2ab'
_symmetry_space_group_name_H-M 'P 21 21 21'
_atom_sites_solution_hydrogens geom
_audit_creation_date 2016-11-14
_audit_creation_method
;
Olex2 1.2
(compiled 2015.09.30 svn.r3233 for OlexSys, GUI svn.r5103)
;
_cell_angle_alpha 90
_cell_angle_beta 90
_cell_angle_gamma 90
_cell_formula_units_Z 4
_cell_length_a 8.25160(4)
_cell_length_b 14.05983(9)
_cell_length_c 17.50889(10)
_cell_measurement_reflns_used 22893
_cell_measurement_temperature 100
_cell_measurement_theta_max 75.5750
_cell_measurement_theta_min 4.0090
_cell_volume 2031.31(2)
_computing_cell_refinement
;
CrysAlisPro, Agilent Technologies,
Version 1.171.37.35 (release 13-08-2014 CrysAlis171 .NET)
(compiled Aug 13 2014,18:06:01)
;
_computing_data_collection
;
CrysAlisPro, Agilent Technologies,
Version 1.171.37.35 (release 13-08-2014 CrysAlis171 .NET)
(compiled Aug 13 2014,18:06:01)
;
_computing_data_reduction
;
CrysAlisPro, Agilent Technologies,
Version 1.171.37.35 (release 13-08-2014 CrysAlis171 .NET)
(compiled Aug 13 2014,18:06:01)
;
_computing_molecular_graphics 'Olex2 (Dolomanov et al., 2009)'
_computing_publication_material 'Olex2 (Dolomanov et al., 2009)'
_computing_structure_refinement 'ShelXL (Sheldrick, 2015)'
_computing_structure_solution 'ShelXS (Sheldrick, 2008)'
_diffrn_ambient_temperature 100
_diffrn_detector 'CCD plate'
_diffrn_detector_area_resol_mean 8.2603
_diffrn_detector_type Onyx
_diffrn_measured_fraction_theta_full 0.998
_diffrn_measured_fraction_theta_max 0.995
_diffrn_measurement_details
;
#__ type_ start__ end____ width___ exp.time_
  1 omega   37.00  117.00   1.0000    1.0000
omega____ theta____ kappa____ phi______ frames
    -       44.0566   19.0000  -30.0000 80

#__ type_ start__ end____ width___ exp.time_
  2 omega   83.00  109.00   1.0000    1.3250
omega____ theta____ kappa____ phi______ frames
    -      108.0049   61.0000   90.0000 26

#__ type_ start__ end____ width___ exp.time_
  3 omega  119.00  178.00   1.0000    1.3250
omega____ theta____ kappa____ phi______ frames
    -      108.0049   77.0000   90.0000 59

#__ type_ start__ end____ width___ exp.time_
  4 omega  150.00  176.00   1.0000    1.3250
omega____ theta____ kappa____ phi______ frames
    -      108.0049   77.0000    0.0000 26

#__ type_ start__ end____ width___ exp.time_
  5 omega  122.00  178.00   1.0000    1.3250
omega____ theta____ kappa____ phi______ frames
    -      108.0049   77.0000  -30.0000 56

#__ type_ start__ end____ width___ exp.time_
  6 omega  119.00  178.00   1.0000    1.3250
omega____ theta____ kappa____ phi______ frames
    -      108.0049   77.0000  -90.0000 59

#__ type_ start__ end____ width___ exp.time_
  7 omega   83.00  163.00   1.0000    1.3250
omega____ theta____ kappa____ phi______ frames
    -      108.0049   61.0000   30.0000 80

#__ type_ start__ end____ width___ exp.time_
  8 omega   84.00  120.00   1.0000    1.3250
omega____ theta____ kappa____ phi______ frames
    -      108.0049   61.0000    0.0000 36

#__ type_ start__ end____ width___ exp.time_
  9 omega   83.00  112.00   1.0000    1.3250
omega____ theta____ kappa____ phi______ frames
    -      108.0049   61.0000   60.0000 29

#__ type_ start__ end____ width___ exp.time_
 10 omega   78.00  104.00   1.0000    1.3250
omega____ theta____ kappa____ phi______ frames
    -      108.0049   77.0000  120.0000 26

#__ type_ start__ end____ width___ exp.time_
 11 omega   83.00  112.00   1.0000    1.3250
omega____ theta____ kappa____ phi______ frames
    -      108.0049   61.0000  120.0000 29

#__ type_ start__ end____ width___ exp.time_
 12 omega   83.00  177.00   1.0000    1.3250
omega____ theta____ kappa____ phi______ frames
    -      108.0049   61.0000  150.0000 94

#__ type_ start__ end____ width___ exp.time_
 13 omega   78.00  104.00   1.0000    1.3250
omega____ theta____ kappa____ phi______ frames
    -      108.0049   77.0000    0.0000 26

#__ type_ start__ end____ width___ exp.time_
 14 omega   83.00  141.00   1.0000    1.3250
omega____ theta____ kappa____ phi______ frames
    -      108.0049   61.0000  -30.0000 58

#__ type_ start__ end____ width___ exp.time_
 15 omega   83.00  142.00   1.0000    1.3250
omega____ theta____ kappa____ phi______ frames
    -      108.0049   61.0000 -120.0000 59

#__ type_ start__ end____ width___ exp.time_
 16 omega   83.00  109.00   1.0000    1.3250
omega____ theta____ kappa____ phi______ frames
    -      108.0049   61.0000 -150.0000 26

#__ type_ start__ end____ width___ exp.time_
 17 omega   83.00  112.00   1.0000    1.3250
omega____ theta____ kappa____ phi______ frames
    -      108.0049   61.0000 -180.0000 29

#__ type_ start__ end____ width___ exp.time_
 18 omega   78.00  171.00   1.0000    1.3250
omega____ theta____ kappa____ phi______ frames
    -      108.0049   77.0000 -120.0000 93

#__ type_ start__ end____ width___ exp.time_
 19 omega   83.00  109.00   1.0000    1.3250
omega____ theta____ kappa____ phi______ frames
    -      108.0049   61.0000  -90.0000 26

#__ type_ start__ end____ width___ exp.time_
 20 omega   83.00  112.00   1.0000    1.3250
omega____ theta____ kappa____ phi______ frames
    -      108.0049   61.0000  -60.0000 29

#__ type_ start__ end____ width___ exp.time_
 21 omega   78.00  104.00   1.0000    1.3250
omega____ theta____ kappa____ phi______ frames
    -      108.0049   77.0000  -60.0000 26

#__ type_ start__ end____ width___ exp.time_
 22 omega   78.00  104.00   1.0000    1.3250
omega____ theta____ kappa____ phi______ frames
    -      108.0049   77.0000  -30.0000 26

#__ type_ start__ end____ width___ exp.time_
 23 omega   78.00  103.00   1.0000    1.3250
omega____ theta____ kappa____ phi______ frames
    -      108.0049   77.0000   30.0000 25

#__ type_ start__ end____ width___ exp.time_
 24 omega   79.00  169.00   1.0000    1.3250
omega____ theta____ kappa____ phi______ frames
    -      108.0049   77.0000   60.0000 90

#__ type_ start__ end____ width___ exp.time_
 25 omega   79.00  104.00   1.0000    1.3250
omega____ theta____ kappa____ phi______ frames
    -      108.0049   77.0000  150.0000 25

#__ type_ start__ end____ width___ exp.time_
 26 omega   78.00  104.00   1.0000    1.3250
omega____ theta____ kappa____ phi______ frames
    -      108.0049   77.0000   90.0000 26

#__ type_ start__ end____ width___ exp.time_
 27 omega   78.00  104.00   1.0000    1.3250
omega____ theta____ kappa____ phi______ frames
    -      108.0049   77.0000  -90.0000 26

#__ type_ start__ end____ width___ exp.time_
 28 omega   78.00  104.00   1.0000    1.3250
omega____ theta____ kappa____ phi______ frames
    -      108.0049   77.0000 -150.0000 26

#__ type_ start__ end____ width___ exp.time_
 29 omega   78.00  177.00   1.0000    1.3250
omega____ theta____ kappa____ phi______ frames
    -      108.0049   77.0000 -180.0000 99

#__ type_ start__ end____ width___ exp.time_
 30 omega   42.00  138.00   1.0000    1.3250
omega____ theta____ kappa____ phi______ frames
    -      108.0049  -77.0000 -120.0000 96

#__ type_ start__ end____ width___ exp.time_
 31 omega   61.00  121.00   1.0000    1.3250
omega____ theta____ kappa____ phi______ frames
    -      108.0049 -125.0000   60.0000 60

#__ type_ start__ end____ width___ exp.time_
 32 omega   31.00  107.00   1.0000    1.3250
omega____ theta____ kappa____ phi______ frames
    -      108.0049  -95.0000   90.0000 76

#__ type_ start__ end____ width___ exp.time_
 33 omega  -24.00   50.00   1.0000    1.0000
omega____ theta____ kappa____ phi______ frames
    -       44.0566  -57.0000  -90.0000 74

#__ type_ start__ end____ width___ exp.time_
 34 omega   29.00  108.00   1.0000    1.3250
omega____ theta____ kappa____ phi______ frames
    -      108.0049  -95.0000 -180.0000 79

#__ type_ start__ end____ width___ exp.time_
 35 omega  -24.00   67.00   1.0000    1.0000
omega____ theta____ kappa____ phi______ frames
    -       44.0566  -57.0000 -180.0000 91

#__ type_ start__ end____ width___ exp.time_
 36 omega  -51.00  -20.00   1.0000    1.0000
omega____ theta____ kappa____ phi______ frames
    -      -44.0566  -57.0000 -150.0000 31

#__ type_ start__ end____ width___ exp.time_
 37 omega  -78.00  -14.00   1.0000    1.0000
omega____ theta____ kappa____ phi______ frames
    -      -44.0566  -77.0000  -60.0000 64

#__ type_ start__ end____ width___ exp.time_
 38 omega  -82.00  -14.00   1.0000    1.0000
omega____ theta____ kappa____ phi______ frames
    -      -44.0566  -77.0000   60.0000 68

#__ type_ start__ end____ width___ exp.time_
 39 omega  -64.00  -14.00   1.0000    1.0000
omega____ theta____ kappa____ phi______ frames
    -      -44.0566  -77.0000  120.0000 50

#__ type_ start__ end____ width___ exp.time_
 40 omega -115.00  -14.00   1.0000    1.0000
omega____ theta____ kappa____ phi______ frames
    -      -44.0566  -77.0000    0.0000 101

#__ type_ start__ end____ width___ exp.time_
 41 omega -116.00  -15.00   1.0000    1.0000
omega____ theta____ kappa____ phi______ frames
    -      -44.0566  -77.0000 -150.0000 101

#__ type_ start__ end____ width___ exp.time_
 42 omega -130.00  -34.00   1.0000    1.0000
omega____ theta____ kappa____ phi______ frames
    -      -44.0566  178.0000  -60.0000 96
;
_diffrn_measurement_device 'four-circle diffractometer'
_diffrn_measurement_device_type 'Xcalibur, Onyx, Ultra'
_diffrn_measurement_method '\w scans'
_diffrn_orient_matrix_UB_11 -0.1712086000
_diffrn_orient_matrix_UB_12 -0.0190390000
_diffrn_orient_matrix_UB_13 0.0315659000
_diffrn_orient_matrix_UB_21 -0.0738376000
_diffrn_orient_matrix_UB_22 0.0308510000
_diffrn_orient_matrix_UB_23 -0.0769012000
_diffrn_orient_matrix_UB_31 0.0095592000
_diffrn_orient_matrix_UB_32 -0.1034313000
_diffrn_orient_matrix_UB_33 -0.0287690000
_diffrn_radiation_monochromator mirror
_diffrn_radiation_probe x-ray
_diffrn_radiation_type CuK\a
_diffrn_radiation_wavelength 1.54184
_diffrn_reflns_av_R_equivalents 0.0469
_diffrn_reflns_av_unetI/netI 0.0200
_diffrn_reflns_Laue_measured_fraction_full 0.998
_diffrn_reflns_Laue_measured_fraction_max 0.995
_diffrn_reflns_limit_h_max 10
_diffrn_reflns_limit_h_min -10
_diffrn_reflns_limit_k_max 16
_diffrn_reflns_limit_k_min -17
_diffrn_reflns_limit_l_max 21
_diffrn_reflns_limit_l_min -21
_diffrn_reflns_number 32280
_diffrn_reflns_point_group_measured_fraction_full 0.999
_diffrn_reflns_point_group_measured_fraction_max 0.991
_diffrn_reflns_theta_full 67.684
_diffrn_reflns_theta_max 75.726
_diffrn_reflns_theta_min 4.032
_diffrn_source 'sealed X-ray tube'
_diffrn_source_type 'Enhance Ultra (Cu) X-ray Source'
_exptl_absorpt_coefficient_mu 1.717
_exptl_absorpt_correction_T_max 1.00000
_exptl_absorpt_correction_T_min 0.70042
_exptl_absorpt_correction_type multi-scan
_exptl_absorpt_process_details
;
CrysAlisPro, Agilent Technologies,
Version 1.171.37.35 (release 13-08-2014 CrysAlis171 .NET)
(compiled Aug 13 2014,18:06:01)
Empirical absorption correction using spherical harmonics,
 implemented in SCALE3 ABSPACK scaling algorithm.
Empirical absorption correction using spherical harmonics,
 implemented in SCALE3 ABSPACK scaling algorithm.
;
_exptl_crystal_colour 'clear colourless'
_exptl_crystal_colour_lustre clear
_exptl_crystal_colour_primary colourless
_exptl_crystal_density_diffrn 1.362
_exptl_crystal_description block
_exptl_crystal_F_000 880
_exptl_crystal_size_max 0.5
_exptl_crystal_size_mid 0.5
_exptl_crystal_size_min 0.3
_refine_diff_density_max 0.237
_refine_diff_density_min -0.318
_refine_diff_density_rms 0.047
_refine_ls_abs_structure_details
;
 Flack x determined using 1717 quotients [(I+)-(I-)]/[(I+)+(I-)]
 (Parsons and Flack (2004), Acta Cryst. A60, s61).
;
_refine_ls_abs_structure_Flack 0.000(5)
_refine_ls_extinction_method none
_refine_ls_goodness_of_fit_ref 1.059
_refine_ls_hydrogen_treatment constr
_refine_ls_matrix_type full
_refine_ls_number_parameters 264
_refine_ls_number_reflns 4185
_refine_ls_number_restraints 0
_refine_ls_restrained_S_all 1.059
_refine_ls_R_factor_all 0.0308
_refine_ls_R_factor_gt 0.0299
_refine_ls_shift/su_max 0.000
_refine_ls_shift/su_mean 0.000
_refine_ls_structure_factor_coef Fsqd
_refine_ls_weighting_details 'w=1/[\s^2^(Fo^2^)+(0.0505P)^2^+0.4308P] where P=(Fo^2^+2Fc^2^)/3'
_refine_ls_weighting_scheme calc
_refine_ls_wR_factor_gt 0.0772
_refine_ls_wR_factor_ref 0.0781
_reflns_Friedel_coverage 0.742
_reflns_Friedel_fraction_full 1.000
_reflns_Friedel_fraction_max 0.986
_reflns_number_gt 4087
_reflns_number_total 4185
_reflns_threshold_expression 'I > 2\s(I)'
_cod_data_source_file ml7b00358_si_003.cif
_cod_data_source_block 38-135-fc-1-ss
_cod_depositor_comments 'Adding full bibliography for 4514240--4514245.cif.'
_cod_database_code 4514244
_shelxl_version_number 2013-4
_chemical_oxdiff_formula C11H10N2O1
_shelx_space_group_comment
;
The symmetry employed for this shelxl refinement is uniquely defined
by the following loop, which should always be used as a source of
symmetry information in preference to the above space-group names.
They are only intended as comments.
;
_reflns_odcompleteness_completeness 99.76
_reflns_odcompleteness_iscentric 1
_reflns_odcompleteness_theta 66.97
_olex2_refinement_description
;
1. Fixed Uiso
 At 1.2 times of:
  All C(H) groups, All C(H,H) groups
 At 1.5 times of:
  All C(H,H,H) groups
2.a Ternary CH refined with riding coordinates:
 C12(H12), C2(H2)
2.b Secondary CH2 refined with riding coordinates:
 C14(H14A,H14B), C13(H13A,H13B), C4(H4A,H4B), C15(H15A,H15B), C3(H3A,H3B)
2.c Aromatic/amide H refined with riding coordinates:
 C17(H17), C6(H6), C21(H21), C18(H18), C20(H20), C8(H8), C9(H9)
2.d Idealised Me refined as rotating group:
 C22(H22A,H22B,H22C), C1(H1A,H1B,H1C)
;
_olex2_date_sample_data_collection 2016-11-04
_olex2_exptl_crystal_mounting_method 'mounted on a Kyroloop using paratone oil'
_olex2_submission_special_instructions 'No special instructions were received'

loop_
_space_group_symop_operation_xyz
'x, y, z'
'-x+1/2, -y, z+1/2'
'x+1/2, -y+1/2, -z'
'-x, y+1/2, -z+1/2'

loop_
_atom_site_label
_atom_site_type_symbol
_atom_site_fract_x
_atom_site_fract_y
_atom_site_fract_z
_atom_site_U_iso_or_equiv
_atom_site_adp_type
_atom_site_occupancy
_atom_site_site_symmetry_order
_atom_site_calc_flag
_atom_site_refinement_flags_posn
S1 S 0.05306(6) 0.16225(3) 0.20809(3) 0.01602(12) Uani 1 1 d .
O1 O 0.27248(17) -0.00139(11) 0.09172(8) 0.0189(3) Uani 1 1 d .
F1 F -0.55297(16) -0.00499(10) -0.09519(8) 0.0310(3) Uani 1 1 d .
O2 O 0.00354(18) 0.06488(11) 0.21576(9) 0.0222(3) Uani 1 1 d .
O3 O 0.16999(19) 0.20311(12) 0.25874(9) 0.0246(3) Uani 1 1 d .
C16 C -0.1238(2) 0.23266(14) 0.21475(11) 0.0160(4) Uani 1 1 d .
N1 N 0.0584(2) -0.05754(12) 0.02418(9) 0.0152(3) Uani 1 1 d .
C17 C -0.1126(2) 0.32805(15) 0.23670(11) 0.0192(4) Uani 1 1 d .
H17 H -0.0118 0.3565 0.2433 0.023 Uiso 1 1 calc R
C14 C 0.1211(3) 0.26708(15) 0.01181(12) 0.0213(4) Uani 1 1 d .
H14A H 0.1921 0.3039 -0.0209 0.026 Uiso 1 1 calc R
H14B H 0.0130 0.2940 0.0099 0.026 Uiso 1 1 calc R
C12 C 0.0632(2) 0.11089(14) 0.06136(10) 0.0150(4) Uani 1 1 d .
H12 H -0.0553 0.1073 0.0636 0.018 Uiso 1 1 calc R
C11 C 0.1389(2) 0.01141(14) 0.06350(10) 0.0145(4) Uani 1 1 d .
C6 C -0.2769(3) -0.03983(14) -0.11399(12) 0.0198(4) Uani 1 1 d .
H6 H -0.2942 -0.0444 -0.1664 0.024 Uiso 1 1 calc R
N2 N 0.1271(2) 0.17166(12) 0.12251(9) 0.0165(3) Uani 1 1 d .
C21 C -0.2746(2) 0.19095(14) 0.20249(11) 0.0182(4) Uani 1 1 d .
H21 H -0.2816 0.1283 0.1859 0.022 Uiso 1 1 calc R
C5 C -0.1225(2) -0.05304(14) -0.08325(11) 0.0173(4) Uani 1 1 d .
C18 C -0.2533(3) 0.37976(15) 0.24848(11) 0.0202(4) Uani 1 1 d .
H18 H -0.2462 0.4435 0.2621 0.024 Uiso 1 1 calc R
C10 C -0.1026(2) -0.04607(14) -0.00414(11) 0.0153(4) Uani 1 1 d .
C13 C 0.1198(3) 0.16224(15) -0.01160(11) 0.0193(4) Uani 1 1 d .
H13A H 0.2271 0.1412 -0.0267 0.023 Uiso 1 1 calc R
H13B H 0.0451 0.1513 -0.0535 0.023 Uiso 1 1 calc R
C20 C -0.4144(2) 0.24353(15) 0.21525(12) 0.0196(4) Uani 1 1 d .
H20 H -0.5152 0.2157 0.2071 0.023 Uiso 1 1 calc R
C4 C 0.0260(3) -0.08260(15) -0.12675(12) 0.0213(4) Uani 1 1 d .
H4A H 0.1036 -0.0308 -0.1285 0.026 Uiso 1 1 calc R
H4B H -0.0024 -0.1000 -0.1787 0.026 Uiso 1 1 calc R
C8 C -0.3872(2) -0.01680(15) 0.01353(13) 0.0200(4) Uani 1 1 d .
H8 H -0.4761 -0.0054 0.0449 0.024 Uiso 1 1 calc R
C19 C -0.4052(2) 0.33792(16) 0.24023(11) 0.0183(4) Uani 1 1 d .
C22 C -0.5571(3) 0.39222(17) 0.26018(14) 0.0268(5) Uani 1 1 d .
H22A H -0.5295 0.4462 0.2911 0.040 Uiso 1 1 calc GR
H22B H -0.6296 0.3515 0.2880 0.040 Uiso 1 1 calc GR
H22C H -0.6090 0.4134 0.2141 0.040 Uiso 1 1 calc GR
C15 C 0.1850(3) 0.26417(15) 0.09359(12) 0.0202(4) Uani 1 1 d .
H15A H 0.3024 0.2674 0.0945 0.024 Uiso 1 1 calc R
H15B H 0.1414 0.3162 0.1236 0.024 Uiso 1 1 calc R
C1 C 0.1288(3) -0.22524(16) 0.05226(13) 0.0267(5) Uani 1 1 d .
H1A H 0.1723 -0.2085 0.1013 0.040 Uiso 1 1 calc GR
H1B H 0.1849 -0.2799 0.0328 0.040 Uiso 1 1 calc GR
H1C H 0.0156 -0.2397 0.0573 0.040 Uiso 1 1 calc GR
C7 C -0.4035(2) -0.01985(15) -0.06493(13) 0.0206(4) Uani 1 1 d .
C9 C -0.2338(2) -0.03137(14) 0.04419(12) 0.0169(4) Uani 1 1 d .
H9 H -0.2191 -0.0313 0.0968 0.020 Uiso 1 1 calc R
C3 C 0.0982(3) -0.16830(16) -0.08447(12) 0.0223(4) Uani 1 1 d .
H3A H 0.1916 -0.1916 -0.1125 0.027 Uiso 1 1 calc R
H3B H 0.0186 -0.2190 -0.0826 0.027 Uiso 1 1 calc R
C2 C 0.1502(2) -0.14251(14) -0.00247(11) 0.0186(4) Uani 1 1 d .
H2 H 0.2655 -0.1259 -0.0035 0.022 Uiso 1 1 calc R

loop_
_atom_site_aniso_label
_atom_site_aniso_U_11
_atom_site_aniso_U_22
_atom_site_aniso_U_33
_atom_site_aniso_U_23
_atom_site_aniso_U_13
_atom_site_aniso_U_12
S1 0.0153(2) 0.0178(2) 0.0149(2) 0.00065(17) 0.00068(16) 0.00204(17)
O1 0.0141(6) 0.0222(7) 0.0204(7) -0.0007(6) -0.0004(5) 0.0032(5)
F1 0.0171(6) 0.0379(8) 0.0380(7) 0.0057(6) -0.0078(6) -0.0010(6)
O2 0.0231(7) 0.0194(7) 0.0240(7) 0.0051(6) 0.0063(6) 0.0035(6)
O3 0.0207(7) 0.0328(9) 0.0201(7) -0.0028(6) -0.0050(6) 0.0030(6)
C16 0.0169(9) 0.0177(9) 0.0134(8) -0.0009(7) 0.0001(7) 0.0018(7)
N1 0.0135(7) 0.0139(8) 0.0180(7) -0.0013(6) 0.0024(6) 0.0008(6)
C17 0.0193(9) 0.0197(10) 0.0186(9) -0.0026(8) -0.0004(7) -0.0026(8)
C14 0.0270(11) 0.0154(10) 0.0216(10) 0.0030(8) 0.0001(8) -0.0005(8)
C12 0.0126(8) 0.0152(9) 0.0172(9) -0.0020(7) -0.0006(7) -0.0001(7)
C11 0.0132(8) 0.0158(9) 0.0145(8) 0.0017(7) 0.0042(7) 0.0001(7)
C6 0.0226(10) 0.0165(9) 0.0203(9) 0.0027(8) -0.0026(8) -0.0050(8)
N2 0.0169(7) 0.0156(8) 0.0171(8) -0.0022(6) 0.0022(6) -0.0025(6)
C21 0.0207(9) 0.0160(9) 0.0177(9) 0.0004(8) 0.0001(8) -0.0010(7)
C5 0.0190(9) 0.0125(9) 0.0205(9) 0.0012(7) 0.0014(8) -0.0027(7)
C18 0.0260(10) 0.0165(9) 0.0182(9) -0.0026(8) 0.0008(8) 0.0012(8)
C10 0.0149(9) 0.0114(8) 0.0196(9) 0.0005(7) 0.0004(7) -0.0004(7)
C13 0.0239(10) 0.0175(10) 0.0165(9) 0.0010(8) -0.0017(8) 0.0010(8)
C20 0.0170(9) 0.0204(10) 0.0213(9) 0.0039(8) -0.0005(8) -0.0023(7)
C4 0.0229(10) 0.0225(10) 0.0184(9) -0.0008(8) 0.0029(8) -0.0007(8)
C8 0.0142(9) 0.0171(10) 0.0286(10) -0.0007(8) 0.0032(8) -0.0013(7)
C19 0.0206(10) 0.0193(9) 0.0150(8) 0.0034(8) 0.0010(7) 0.0026(8)
C22 0.0234(10) 0.0234(11) 0.0336(11) 0.0037(9) 0.0049(9) 0.0062(9)
C15 0.0210(10) 0.0176(10) 0.0220(10) -0.0011(8) 0.0017(8) -0.0058(8)
C1 0.0383(13) 0.0157(10) 0.0262(10) -0.0002(9) 0.0020(10) 0.0071(9)
C7 0.0150(9) 0.0168(10) 0.0300(11) 0.0035(8) -0.0039(8) -0.0021(7)
C9 0.0173(9) 0.0136(9) 0.0197(9) -0.0008(7) 0.0005(8) -0.0016(7)
C3 0.0255(10) 0.0208(10) 0.0207(9) -0.0048(8) 0.0044(8) 0.0033(8)
C2 0.0183(9) 0.0145(10) 0.0229(10) -0.0016(7) 0.0028(8) 0.0033(7)

loop_
_atom_type_symbol
_atom_type_description
_atom_type_scat_dispersion_real
_atom_type_scat_dispersion_imag
_atom_type_scat_source
C C 0.0181 0.0091 'International Tables Vol C Tables 4.2.6.8 and 6.1.1.4'
H H 0.0000 0.0000 'International Tables Vol C Tables 4.2.6.8 and 6.1.1.4'
N N 0.0311 0.0180 'International Tables Vol C Tables 4.2.6.8 and 6.1.1.4'
O O 0.0492 0.0322 'International Tables Vol C Tables 4.2.6.8 and 6.1.1.4'
S S 0.3331 0.5567 'International Tables Vol C Tables 4.2.6.8 and 6.1.1.4'
F F 0.0727 0.0534 'International Tables Vol C Tables 4.2.6.8 and 6.1.1.4'

loop_
_geom_angle_atom_site_label_1
_geom_angle_atom_site_label_2
_geom_angle_atom_site_label_3
_geom_angle
O2 S1 C16 107.04(9)
O2 S1 N2 105.73(9)
O3 S1 O2 121.14(10)
O3 S1 C16 106.92(9)
O3 S1 N2 106.60(9)
N2 S1 C16 109.02(9)
C17 C16 S1 120.06(16)
C21 C16 S1 119.47(15)
C21 C16 C17 120.35(18)
C11 N1 C10 123.32(17)
C11 N1 C2 118.75(16)
C10 N1 C2 117.07(16)
C16 C17 H17 120.4
C18 C17 C16 119.28(19)
C18 C17 H17 120.4
H14A C14 H14B 109.1
C13 C14 H14A 111.1
C13 C14 H14B 111.1
C15 C14 H14A 111.1
C15 C14 H14B 111.1
C15 C14 C13 103.18(17)
C11 C12 H12 111.0
C11 C12 C13 108.95(15)
N2 C12 H12 111.0
N2 C12 C11 111.56(16)
N2 C12 C13 102.91(15)
C13 C12 H12 111.0
O1 C11 N1 122.67(18)
O1 C11 C12 120.81(18)
N1 C11 C12 116.02(16)
C5 C6 H6 120.7
C7 C6 H6 120.7
C7 C6 C5 118.52(19)
C12 N2 S1 119.39(13)
C12 N2 C15 112.28(15)
C15 N2 S1 120.70(13)
C16 C21 H21 120.2
C20 C21 C16 119.57(18)
C20 C21 H21 120.2
C6 C5 C10 118.71(19)
C6 C5 C4 125.89(19)
C10 C5 C4 115.20(18)
C17 C18 H18 119.4
C17 C18 C19 121.15(19)
C19 C18 H18 119.4
C5 C10 N1 116.49(17)
C9 C10 N1 122.03(17)
C9 C10 C5 121.46(18)
C14 C13 C12 103.39(16)
C14 C13 H13A 111.1
C14 C13 H13B 111.1
C12 C13 H13A 111.1
C12 C13 H13B 111.1
H13A C13 H13B 109.0
C21 C20 H20 119.6
C21 C20 C19 120.70(18)
C19 C20 H20 119.6
C5 C4 H4A 110.4
C5 C4 H4B 110.4
C5 C4 C3 106.84(16)
H4A C4 H4B 108.6
C3 C4 H4A 110.4
C3 C4 H4B 110.4
C7 C8 H8 121.0
C7 C8 C9 117.92(19)
C9 C8 H8 121.0
C18 C19 C20 118.80(19)
C18 C19 C22 120.7(2)
C20 C19 C22 120.48(19)
C19 C22 H22A 109.5
C19 C22 H22B 109.5
C19 C22 H22C 109.5
H22A C22 H22B 109.5
H22A C22 H22C 109.5
H22B C22 H22C 109.5
C14 C15 H15A 111.1
C14 C15 H15B 111.1
N2 C15 C14 103.52(16)
N2 C15 H15A 111.1
N2 C15 H15B 111.1
H15A C15 H15B 109.0
H1A C1 H1B 109.5
H1A C1 H1C 109.5
H1B C1 H1C 109.5
C2 C1 H1A 109.5
C2 C1 H1B 109.5
C2 C1 H1C 109.5
F1 C7 C6 118.39(19)
F1 C7 C8 118.12(19)
C8 C7 C6 123.5(2)
C10 C9 C8 119.75(19)
C10 C9 H9 120.1
C8 C9 H9 120.1
C4 C3 H3A 109.2
C4 C3 H3B 109.2
C4 C3 C2 111.88(17)
H3A C3 H3B 107.9
C2 C3 H3A 109.2
C2 C3 H3B 109.2
N1 C2 C1 110.96(16)
N1 C2 C3 109.82(16)
N1 C2 H2 107.9
C1 C2 C3 112.06(18)
C1 C2 H2 107.9
C3 C2 H2 107.9

loop_
_geom_bond_atom_site_label_1
_geom_bond_atom_site_label_2
_geom_bond_distance
S1 O2 1.4350(16)
S1 O3 1.4308(16)
S1 C16 1.767(2)
S1 N2 1.6235(16)
O1 C11 1.221(2)
F1 C7 1.359(2)
C16 C17 1.398(3)
C16 C21 1.392(3)
N1 C11 1.362(3)
N1 C10 1.427(3)
N1 C2 1.490(2)
C17 H17 0.9300
C17 C18 1.385(3)
C14 H14A 0.9700
C14 H14B 0.9700
C14 C13 1.530(3)
C14 C15 1.526(3)
C12 H12 0.9800
C12 C11 1.532(3)
C12 N2 1.468(2)
C12 C13 1.540(3)
C6 H6 0.9300
C6 C5 1.395(3)
C6 C7 1.381(3)
N2 C15 1.475(3)
C21 H21 0.9300
C21 C20 1.388(3)
C5 C10 1.398(3)
C5 C4 1.502(3)
C18 H18 0.9300
C18 C19 1.392(3)
C10 C9 1.390(3)
C13 H13A 0.9700
C13 H13B 0.9700
C20 H20 0.9300
C20 C19 1.399(3)
C4 H4A 0.9700
C4 H4B 0.9700
C4 C3 1.535(3)
C8 H8 0.9300
C8 C7 1.381(3)
C8 C9 1.390(3)
C19 C22 1.509(3)
C22 H22A 0.9600
C22 H22B 0.9600
C22 H22C 0.9600
C15 H15A 0.9700
C15 H15B 0.9700
C1 H1A 0.9600
C1 H1B 0.9600
C1 H1C 0.9600
C1 C2 1.517(3)
C9 H9 0.9300
C3 H3A 0.9700
C3 H3B 0.9700
C3 C2 1.541(3)
C2 H2 0.9800

loop_
_geom_torsion_atom_site_label_1
_geom_torsion_atom_site_label_2
_geom_torsion_atom_site_label_3
_geom_torsion_atom_site_label_4
_geom_torsion
S1 C16 C17 C18 -174.07(15)
S1 C16 C21 C20 173.47(16)
S1 N2 C15 C14 -137.74(15)
O2 S1 C16 C17 156.94(16)
O2 S1 C16 C21 -19.19(19)
O2 S1 N2 C12 30.50(17)
O2 S1 N2 C15 177.71(15)
O3 S1 C16 C17 25.75(18)
O3 S1 C16 C21 -150.39(17)
O3 S1 N2 C12 160.64(15)
O3 S1 N2 C15 -52.16(17)
C16 S1 N2 C12 -84.28(16)
C16 S1 N2 C15 62.93(17)
C16 C17 C18 C19 1.2(3)
C16 C21 C20 C19 0.0(3)
N1 C10 C9 C8 177.42(18)
C17 C16 C21 C20 -2.7(3)
C17 C18 C19 C20 -3.8(3)
C17 C18 C19 C22 174.34(19)
C12 N2 C15 C14 11.6(2)
C11 N1 C10 C5 119.0(2)
C11 N1 C10 C9 -62.7(3)
C11 N1 C2 C1 97.8(2)
C11 N1 C2 C3 -137.76(18)
C11 C12 N2 S1 -81.20(18)
C11 C12 N2 C15 129.02(17)
C11 C12 C13 C14 -149.75(16)
C6 C5 C10 N1 -178.31(17)
C6 C5 C10 C9 3.4(3)
C6 C5 C4 C3 -127.8(2)
N2 S1 C16 C17 -89.13(17)
N2 S1 C16 C21 94.74(17)
N2 C12 C11 O1 -25.4(2)
N2 C12 C11 N1 162.48(16)
N2 C12 C13 C14 -31.2(2)
C21 C16 C17 C18 2.0(3)
C21 C20 C19 C18 3.1(3)
C21 C20 C19 C22 -174.99(19)
C5 C6 C7 F1 178.60(18)
C5 C6 C7 C8 -3.3(3)
C5 C10 C9 C8 -4.4(3)
C5 C4 C3 C2 -61.9(2)
C10 N1 C11 O1 175.12(17)
C10 N1 C11 C12 -12.9(2)
C10 N1 C2 C1 -92.4(2)
C10 N1 C2 C3 32.0(2)
C10 C5 C4 C3 46.9(2)
C13 C14 C15 N2 -30.8(2)
C13 C12 C11 O1 87.5(2)
C13 C12 C11 N1 -84.6(2)
C13 C12 N2 S1 162.13(13)
C13 C12 N2 C15 12.4(2)
C4 C5 C10 N1 6.6(3)
C4 C5 C10 C9 -171.70(18)
C4 C3 C2 N1 23.2(2)
C4 C3 C2 C1 147.00(19)
C15 C14 C13 C12 38.7(2)
C7 C6 C5 C10 0.4(3)
C7 C6 C5 C4 174.92(19)
C7 C8 C9 C10 1.5(3)
C9 C8 C7 F1 -179.55(18)
C9 C8 C7 C6 2.4(3)
C2 N1 C11 O1 -15.8(3)
C2 N1 C11 C12 156.18(16)
C2 N1 C10 C5 -50.2(2)
C2 N1 C10 C9 128.0(2)
